data_4315074
loop_
_publ_author_name
'Chien-Hong Chen'
'Show-Jen Chiou'
'Hsuan-Yin Chen'

_publ_section_title
;
 Dinuclear [{Fe(NO)2}10-{Fe(NO)2}10] Dinitrosyl Iron Complex with
 Thiolate-CO-Bridged Ligands
;
_journal_name_full 'Inorganic Chemistry'
_journal_page_first 2023
_journal_page_last 2025
_journal_paper_doi 10.1021/ic902324d
_journal_volume 49
_journal_year 2010
_chemical_formula_moiety 'C44 H48 Fe2 N6 O5 P S2'
_chemical_formula_sum 'C44 H48 Fe2 N6 O5 P S2'
_chemical_formula_weight 947.67
_chemical_name_systematic
;
 ?
;
_space_group_IT_number 2
_symmetry_cell_setting triclinic
_symmetry_space_group_name_Hall '-P 1'
_symmetry_space_group_name_H-M 'P -1'
_atom_sites_solution_hydrogens geom
_atom_sites_solution_primary direct
_atom_sites_solution_secondary difmap
_audit_creation_method SHELXL-97
_cell_angle_alpha 92.4120(10)
_cell_angle_beta 90.6990(10)
_cell_angle_gamma 93.6720(10)
_cell_formula_units_Z 2
_cell_length_a 9.8504(2)
_cell_length_b 10.3598(2)
_cell_length_c 22.6607(5)
_cell_measurement_reflns_used 47748
_cell_measurement_temperature 200(2)
_cell_measurement_theta_max 25.35
_cell_measurement_theta_min 2.037
_cell_volume 2305.43(8)
_computing_cell_refinement 'HKL Scalepack (Otwinowski & Minor 1997)'
_computing_data_collection 'Collect (Nonius BV, 1997-2000)'
_computing_data_reduction 'HKL Denzo and Scalepack'
_computing_molecular_graphics 'Ortep-3 for Windows (Farrugia, 1997)'
_computing_publication_material 'WinGX publication routines (Farrugia, 1999)'
_computing_structure_refinement 'SHELXL-97 (Sheldrick, 1997)'
_computing_structure_solution 'SHELXS-86 (Sheldrick, 1986)'
_diffrn_ambient_temperature 200(2)
_diffrn_detector_area_resol_mean 9
_diffrn_measured_fraction_theta_full 0.992
_diffrn_measured_fraction_theta_max 0.992
_diffrn_measurement_device_type KappaCCD
_diffrn_measurement_method 'CCD rotation images, thick slices'
_diffrn_radiation_monochromator graphite
_diffrn_radiation_source 'fine-focus sealed tube'
_diffrn_radiation_type MoK\a
_diffrn_radiation_wavelength 0.71073
_diffrn_reflns_av_R_equivalents 0.0751
_diffrn_reflns_av_sigmaI/netI 0.0701
_diffrn_reflns_limit_h_max 11
_diffrn_reflns_limit_h_min -11
_diffrn_reflns_limit_k_max 12
_diffrn_reflns_limit_k_min -12
_diffrn_reflns_limit_l_max 27
_diffrn_reflns_limit_l_min -27
_diffrn_reflns_number 31712
_diffrn_reflns_theta_full 25.32
_diffrn_reflns_theta_max 25.32
_diffrn_reflns_theta_min 2.07
_exptl_absorpt_coefficient_mu 0.804
_exptl_absorpt_correction_T_max 0.9565
_exptl_absorpt_correction_T_min 0.8683
_exptl_absorpt_correction_type multi-scan
_exptl_absorpt_process_details
;
 ?
;
_exptl_crystal_colour black
_exptl_crystal_density_diffrn 1.365
_exptl_crystal_density_method 'not measured'
_exptl_crystal_description prism
_exptl_crystal_F_000 986
_exptl_crystal_size_max 0.22
_exptl_crystal_size_mid 0.11
_exptl_crystal_size_min 0.04
_refine_diff_density_max 1.266
_refine_diff_density_min -0.849
_refine_diff_density_rms 0.217
_refine_ls_extinction_coef 0.024(2)
_refine_ls_extinction_expression Fc^*^=kFc[1+0.001xFc^2^\l^3^/sin(2\q)]^-1/4^
_refine_ls_extinction_method SHELXL
_refine_ls_goodness_of_fit_ref 1.126
_refine_ls_hydrogen_treatment fixed
_refine_ls_matrix_type full
_refine_ls_number_parameters 517
_refine_ls_number_reflns 8354
_refine_ls_number_restraints 0
_refine_ls_restrained_S_all 1.126
_refine_ls_R_factor_all 0.1143
_refine_ls_R_factor_gt 0.0699
_refine_ls_shift/su_max 0.002
_refine_ls_shift/su_mean 0.000
_refine_ls_structure_factor_coef Fsqd
_refine_ls_weighting_details 'calc w=1/[\s^2^(Fo^2^)+(0.1151P)^2^+0.5930P] where P=(Fo^2^+2Fc^2^)/3'
_refine_ls_weighting_scheme calc
_refine_ls_wR_factor_gt 0.1717
_refine_ls_wR_factor_ref 0.2111
_reflns_number_gt 5668
_reflns_number_total 8354
_reflns_threshold_expression >2sigma(I)
_cod_data_source_file ic902324d_si_003_2.cif
_cod_data_source_block 8394
_cod_database_code 4315074

loop_
_symmetry_equiv_pos_as_xyz
'x, y, z'
'-x, -y, -z'

loop_
_atom_site_label
_atom_site_type_symbol
_atom_site_fract_x
_atom_site_fract_y
_atom_site_fract_z
_atom_site_U_iso_or_equiv
_atom_site_adp_type
_atom_site_occupancy
_atom_site_symmetry_multiplicity
_atom_site_calc_flag
_atom_site_refinement_flags
_atom_site_disorder_assembly
_atom_site_disorder_group
Fe1 Fe 0.98451(7) 0.47607(6) 0.06161(3) 0.0333(2) Uani 1 1 d . . .
Fe2 Fe -0.04776(8) 0.01916(8) 0.55881(4) 0.0470(3) Uani 1 1 d . . .
S1 S 0.82378(12) 0.44551(11) -0.01410(6) 0.0341(3) Uani 1 1 d . . .
S2 S 0.16544(14) 0.06930(13) 0.52296(7) 0.0465(4) Uani 1 1 d . . .
P1 P 0.67529(13) 0.29685(12) 0.25880(6) 0.0354(3) Uani 1 1 d . . .
O1 O 0.8987(5) 0.6517(4) 0.1511(2) 0.0782(14) Uani 1 1 d . . .
O2 O 1.0579(4) 0.2388(4) 0.10778(19) 0.0607(11) Uani 1 1 d . . .
O3 O -0.0170(5) -0.1513(5) 0.6527(2) 0.0811(15) Uani 1 1 d . . .
O4 O -0.1648(5) 0.2570(5) 0.5871(3) 0.0853(16) Uani 1 1 d . . .
O5 O 0.3154(7) 1.0585(5) 0.2161(3) 0.112(2) Uani 1 1 d . . .
N1 N 0.9310(5) 0.5854(4) 0.1106(2) 0.0464(11) Uani 1 1 d . . .
N2 N 1.0282(4) 0.3333(4) 0.08470(19) 0.0391(10) Uani 1 1 d . . .
N3 N 0.5454(4) 0.3076(4) -0.02490(18) 0.0373(10) Uani 1 1 d . . .
N4 N -0.0272(5) -0.0852(5) 0.6111(2) 0.0559(13) Uani 1 1 d . . .
N5 N -0.1182(5) 0.1575(5) 0.5722(2) 0.0546(13) Uani 1 1 d . . .
N6 N 0.3893(5) 0.2194(6) 0.5889(2) 0.0652(15) Uani 1 1 d . . .
C1 C 0.7906(5) 0.2750(4) -0.0290(2) 0.0320(11) Uani 1 1 d . . .
C2 C 0.6531(5) 0.2250(5) -0.0345(2) 0.0357(11) Uani 1 1 d . . .
C3 C 0.5290(5) 0.3512(5) 0.0365(2) 0.0444(13) Uani 1 1 d . . .
H3A H 0.4546 0.4066 0.0391 0.067 Uiso 1 1 calc R . .
H3B H 0.6110 0.3981 0.0505 0.067 Uiso 1 1 calc R . .
H3C H 0.5105 0.2775 0.0601 0.067 Uiso 1 1 calc R . .
C4 C 0.4130(5) 0.2620(6) -0.0501(3) 0.0524(15) Uani 1 1 d . . .
H4A H 0.3480 0.3250 -0.0413 0.079 Uiso 1 1 calc R . .
H4B H 0.3838 0.1814 -0.0335 0.079 Uiso 1 1 calc R . .
H4C H 0.4202 0.2498 -0.0922 0.079 Uiso 1 1 calc R . .
C5 C 0.6296(6) 0.0936(5) -0.0507(2) 0.0451(13) Uani 1 1 d . . .
H5 H 0.5405 0.0589 -0.0554 0.054 Uiso 1 1 calc R . .
C6 C 0.7357(6) 0.0140(5) -0.0600(3) 0.0492(14) Uani 1 1 d . . .
H6 H 0.7172 -0.0729 -0.0710 0.059 Uiso 1 1 calc R . .
C7 C 0.8675(6) 0.0625(5) -0.0532(2) 0.0440(13) Uani 1 1 d . . .
H7 H 0.9385 0.0085 -0.0591 0.053 Uiso 1 1 calc R . .
C8 C 0.8953(5) 0.1925(4) -0.0375(2) 0.0401(12) Uani 1 1 d . . .
H8 H 0.9851 0.2250 -0.0325 0.048 Uiso 1 1 calc R . .
C9 C 0.1967(6) 0.2406(5) 0.5220(2) 0.0439(13) Uani 1 1 d . . .
C10 C 0.3113(6) 0.2964(6) 0.5527(3) 0.0509(14) Uani 1 1 d . A .
C11 C 0.3241(7) 0.1771(7) 0.6423(3) 0.0700(19) Uani 1 1 d . A .
H11A H 0.3840 0.1255 0.6635 0.105 Uiso 1 1 calc R . .
H11B H 0.2414 0.1264 0.6321 0.105 Uiso 1 1 calc R . .
H11C H 0.3035 0.2513 0.6666 0.105 Uiso 1 1 calc R . .
C12 C 0.5194(19) 0.296(3) 0.6118(10) 0.080(6) Uiso 0.49(4) 1 d P A 1
H12A H 0.5706 0.2426 0.6361 0.120 Uiso 0.49(4) 1 calc PR A 1
H12B H 0.4953 0.3713 0.6347 0.120 Uiso 0.49(4) 1 calc PR A 1
H12C H 0.5734 0.3229 0.5790 0.120 Uiso 0.49(4) 1 calc PR A 1
C12A C 0.5358(14) 0.241(2) 0.5942(8) 0.059(6) Uiso 0.51(4) 1 d P A 2
H12D H 0.5703 0.1794 0.6203 0.089 Uiso 0.51(4) 1 calc PR A 2
H12E H 0.5586 0.3270 0.6099 0.089 Uiso 0.51(4) 1 calc PR A 2
H12F H 0.5755 0.2296 0.5560 0.089 Uiso 0.51(4) 1 calc PR A 2
C13 C 0.3492(7) 0.4270(6) 0.5458(3) 0.0635(17) Uiso 1 1 d . . .
H13 H 0.4260 0.4651 0.5654 0.076 Uiso 1 1 calc R A .
C14 C 0.2742(8) 0.4983(6) 0.5104(3) 0.072(2) Uani 1 1 d . A .
H14 H 0.3025 0.5845 0.5056 0.086 Uiso 1 1 calc R . .
C15 C 0.1580(8) 0.4479(6) 0.4815(3) 0.0673(19) Uani 1 1 d . . .
H15 H 0.1067 0.4997 0.4585 0.081 Uiso 1 1 calc R A .
C16 C 0.1185(6) 0.3161(6) 0.4873(3) 0.0540(15) Uani 1 1 d . A .
H16 H 0.0404 0.2796 0.4681 0.065 Uiso 1 1 calc R . .
C17 C 0.7122(5) 0.1599(5) 0.2119(2) 0.0361(11) Uani 1 1 d . . .
C18 C 0.7445(6) 0.0442(5) 0.2360(3) 0.0476(14) Uani 1 1 d . . .
H18 H 0.7396 0.0344 0.2766 0.057 Uiso 1 1 calc R . .
C19 C 0.7840(6) -0.0562(5) 0.1990(3) 0.0531(15) Uani 1 1 d . . .
H19 H 0.8055 -0.1337 0.2150 0.064 Uiso 1 1 calc R . .
C20 C 0.7917(5) -0.0429(5) 0.1391(3) 0.0485(14) Uani 1 1 d . . .
H20 H 0.8193 -0.1107 0.1149 0.058 Uiso 1 1 calc R . .
C21 C 0.7588(6) 0.0709(6) 0.1149(3) 0.0527(14) Uani 1 1 d . . .
H21 H 0.7622 0.0790 0.0742 0.063 Uiso 1 1 calc R . .
C22 C 0.7207(6) 0.1733(5) 0.1507(2) 0.0454(13) Uani 1 1 d . . .
H22 H 0.7007 0.2508 0.1343 0.054 Uiso 1 1 calc R . .
C23 C 0.5672(5) 0.3984(5) 0.2192(2) 0.0391(12) Uani 1 1 d . . .
C24 C 0.4508(5) 0.3450(6) 0.1906(2) 0.0451(13) Uani 1 1 d . . .
H24 H 0.4293 0.2563 0.1908 0.054 Uiso 1 1 calc R . .
C25 C 0.3660(6) 0.4244(7) 0.1616(2) 0.0527(15) Uani 1 1 d . . .
H25 H 0.2891 0.3890 0.1412 0.063 Uiso 1 1 calc R . .
C26 C 0.3966(7) 0.5558(7) 0.1634(3) 0.0602(17) Uani 1 1 d . . .
H26 H 0.3382 0.6094 0.1450 0.072 Uiso 1 1 calc R . .
C27 C 0.5104(7) 0.6084(6) 0.1914(3) 0.0656(18) Uani 1 1 d . . .
H27 H 0.5298 0.6975 0.1914 0.079 Uiso 1 1 calc R . .
C28 C 0.5987(6) 0.5316(5) 0.2201(3) 0.0526(15) Uani 1 1 d . . .
H28 H 0.6767 0.5680 0.2394 0.063 Uiso 1 1 calc R . .
C29 C 0.8331(5) 0.3856(5) 0.2795(2) 0.0362(11) Uani 1 1 d . . .
C30 C 0.9494(6) 0.3718(6) 0.2466(2) 0.0512(15) Uani 1 1 d . . .
H30 H 0.9479 0.3140 0.2141 0.061 Uiso 1 1 calc R . .
C31 C 1.0672(6) 0.4447(7) 0.2625(3) 0.0697(19) Uani 1 1 d . . .
H31 H 1.1462 0.4341 0.2412 0.084 Uiso 1 1 calc R . .
C32 C 1.0686(7) 0.5324(7) 0.3093(3) 0.0681(18) Uani 1 1 d . . .
H32 H 1.1476 0.5835 0.3189 0.082 Uiso 1 1 calc R . .
C33 C 0.9551(7) 0.5451(7) 0.3419(3) 0.0638(17) Uani 1 1 d . . .
H33 H 0.9575 0.6033 0.3743 0.077 Uiso 1 1 calc R . .
C34 C 0.8357(6) 0.4723(6) 0.3273(3) 0.0500(14) Uani 1 1 d . . .
H34 H 0.7580 0.4820 0.3495 0.060 Uiso 1 1 calc R . .
C35 C 0.5927(5) 0.2475(5) 0.3256(2) 0.0391(12) Uani 1 1 d . . .
C36 C 0.6705(6) 0.2004(6) 0.3708(3) 0.0566(17) Uani 1 1 d . . .
H36 H 0.7642 0.1976 0.3672 0.068 Uiso 1 1 calc R . .
C37 C 0.6062(7) 0.1578(6) 0.4211(3) 0.0647(19) Uani 1 1 d . . .
H37 H 0.6573 0.1256 0.4512 0.078 Uiso 1 1 calc R . .
C38 C 0.4703(7) 0.1626(7) 0.4269(3) 0.069(2) Uani 1 1 d . . .
H38 H 0.4284 0.1324 0.4607 0.083 Uiso 1 1 calc R . .
C39 C 0.3933(7) 0.2120(9) 0.3829(3) 0.083(2) Uani 1 1 d . . .
H39 H 0.3000 0.2164 0.3874 0.100 Uiso 1 1 calc R . .
C40 C 0.4548(6) 0.2551(7) 0.3323(3) 0.0634(18) Uani 1 1 d . . .
H40 H 0.4031 0.2892 0.3028 0.076 Uiso 1 1 calc R . .
C41 C 0.3709(10) 0.9402(10) 0.2250(5) 0.112(3) Uiso 1 1 d . . .
H41A H 0.4487 0.9521 0.2517 0.134 Uiso 1 1 calc R . .
H41B H 0.4005 0.9025 0.1878 0.134 Uiso 1 1 calc R . .
C42 C 0.2647(13) 0.8562(12) 0.2502(6) 0.150(4) Uiso 1 1 d . . .
H42A H 0.2580 0.7727 0.2289 0.181 Uiso 1 1 calc R . .
H42B H 0.2863 0.8426 0.2912 0.181 Uiso 1 1 calc R . .
C43 C 0.1436(12) 0.9141(11) 0.2459(5) 0.132(4) Uiso 1 1 d . . .
H43A H 0.1024 0.9220 0.2845 0.159 Uiso 1 1 calc R . .
H43B H 0.0809 0.8629 0.2196 0.159 Uiso 1 1 calc R . .
C44 C 0.1738(10) 1.0406(9) 0.2230(4) 0.105(3) Uiso 1 1 d . . .
H44A H 0.1277 1.0469 0.1853 0.126 Uiso 1 1 calc R . .
H44B H 0.1426 1.1070 0.2501 0.126 Uiso 1 1 calc R . .

loop_
_atom_site_aniso_label
_atom_site_aniso_U_11
_atom_site_aniso_U_22
_atom_site_aniso_U_33
_atom_site_aniso_U_23
_atom_site_aniso_U_13
_atom_site_aniso_U_12
Fe1 0.0339(4) 0.0258(4) 0.0400(4) 0.0019(3) -0.0001(3) 0.0000(3)
Fe2 0.0481(5) 0.0441(5) 0.0493(5) 0.0055(4) 0.0106(4) 0.0030(4)
S1 0.0269(6) 0.0264(6) 0.0486(8) 0.0002(5) -0.0021(5) 0.0006(5)
S2 0.0415(8) 0.0425(8) 0.0565(9) 0.0085(7) 0.0034(6) 0.0066(6)
P1 0.0341(7) 0.0388(7) 0.0338(7) 0.0027(6) 0.0061(5) 0.0045(6)
O1 0.114(4) 0.061(3) 0.061(3) -0.015(2) 0.020(3) 0.022(3)
O2 0.074(3) 0.037(2) 0.072(3) 0.013(2) -0.006(2) 0.009(2)
O3 0.082(3) 0.097(4) 0.069(3) 0.039(3) 0.012(3) 0.015(3)
O4 0.070(3) 0.063(3) 0.121(5) -0.026(3) -0.003(3) 0.013(3)
O5 0.130(5) 0.059(3) 0.145(6) 0.020(3) 0.004(4) -0.009(3)
N1 0.055(3) 0.035(2) 0.049(3) 0.000(2) 0.003(2) 0.002(2)
N2 0.044(3) 0.028(2) 0.045(3) 0.0009(19) 0.002(2) 0.0012(19)
N3 0.027(2) 0.047(2) 0.038(2) 0.0055(19) -0.0027(18) -0.0062(19)
N4 0.053(3) 0.067(3) 0.048(3) 0.009(3) 0.013(2) 0.002(3)
N5 0.049(3) 0.049(3) 0.065(3) -0.002(2) 0.010(2) 0.001(2)
N6 0.042(3) 0.099(4) 0.054(3) 0.023(3) 0.000(2) -0.013(3)
C1 0.036(3) 0.027(2) 0.033(3) 0.002(2) -0.005(2) -0.004(2)
C2 0.037(3) 0.041(3) 0.028(3) 0.005(2) 0.005(2) -0.007(2)
C3 0.039(3) 0.049(3) 0.045(3) 0.004(3) 0.008(2) 0.002(2)
C4 0.036(3) 0.065(4) 0.056(4) 0.013(3) -0.006(3) -0.008(3)
C5 0.048(3) 0.042(3) 0.042(3) -0.006(2) 0.005(2) -0.017(3)
C6 0.068(4) 0.026(3) 0.051(3) -0.008(2) 0.010(3) -0.011(3)
C7 0.059(4) 0.025(2) 0.048(3) 0.001(2) 0.013(3) 0.003(2)
C8 0.043(3) 0.028(3) 0.049(3) 0.004(2) 0.001(2) 0.001(2)
C9 0.045(3) 0.039(3) 0.049(3) 0.005(2) 0.011(3) 0.006(2)
C10 0.052(4) 0.057(4) 0.043(3) 0.004(3) 0.012(3) -0.007(3)
C11 0.086(5) 0.070(4) 0.054(4) 0.014(3) 0.003(4) -0.006(4)
C14 0.089(5) 0.052(4) 0.072(5) -0.002(3) 0.031(4) -0.017(4)
C15 0.088(5) 0.051(4) 0.067(4) 0.020(3) 0.023(4) 0.017(4)
C16 0.054(4) 0.046(3) 0.063(4) 0.006(3) 0.010(3) 0.012(3)
C17 0.029(3) 0.039(3) 0.040(3) -0.001(2) 0.004(2) 0.003(2)
C18 0.056(4) 0.044(3) 0.044(3) 0.011(3) 0.008(3) 0.005(3)
C19 0.057(4) 0.039(3) 0.065(4) 0.007(3) 0.008(3) 0.010(3)
C20 0.041(3) 0.045(3) 0.059(4) -0.009(3) 0.007(3) 0.001(3)
C21 0.060(4) 0.057(4) 0.041(3) -0.005(3) 0.002(3) 0.005(3)
C22 0.056(3) 0.045(3) 0.036(3) 0.001(2) 0.000(2) 0.010(3)
C23 0.041(3) 0.041(3) 0.037(3) 0.005(2) 0.008(2) 0.009(2)
C24 0.039(3) 0.052(3) 0.044(3) -0.003(3) 0.009(2) 0.003(3)
C25 0.035(3) 0.085(5) 0.040(3) 0.000(3) -0.002(2) 0.016(3)
C26 0.067(4) 0.069(4) 0.049(4) 0.010(3) 0.001(3) 0.029(4)
C27 0.086(5) 0.049(4) 0.065(4) 0.015(3) -0.009(4) 0.017(3)
C28 0.059(4) 0.044(3) 0.056(4) 0.010(3) 0.001(3) 0.005(3)
C29 0.034(3) 0.040(3) 0.036(3) 0.006(2) 0.003(2) 0.003(2)
C30 0.049(3) 0.066(4) 0.037(3) -0.007(3) 0.013(3) -0.006(3)
C31 0.039(4) 0.097(5) 0.071(5) 0.000(4) 0.020(3) -0.017(3)
C32 0.054(4) 0.083(5) 0.063(4) -0.012(4) 0.001(3) -0.016(3)
C33 0.060(4) 0.077(4) 0.051(4) -0.021(3) -0.003(3) -0.007(3)
C34 0.040(3) 0.065(4) 0.044(3) -0.007(3) 0.005(3) 0.000(3)
C35 0.045(3) 0.038(3) 0.034(3) 0.002(2) 0.008(2) 0.004(2)
C36 0.051(4) 0.070(4) 0.054(4) 0.026(3) 0.020(3) 0.025(3)
C37 0.075(5) 0.071(4) 0.053(4) 0.023(3) 0.023(3) 0.033(4)
C38 0.079(5) 0.070(4) 0.059(4) 0.013(3) 0.037(4) 0.007(4)
C39 0.046(4) 0.136(7) 0.067(5) 0.007(5) 0.023(3) -0.009(4)
C40 0.042(3) 0.099(5) 0.051(4) 0.013(3) 0.009(3) 0.009(3)

loop_
_atom_type_symbol
_atom_type_description
_atom_type_scat_dispersion_real
_atom_type_scat_dispersion_imag
_atom_type_scat_source
C C 0.0033 0.0016 'International Tables Vol C Tables 4.2.6.8 and 6.1.1.4'
H H 0.0000 0.0000 'International Tables Vol C Tables 4.2.6.8 and 6.1.1.4'
Fe Fe 0.3463 0.8444 'International Tables Vol C Tables 4.2.6.8 and 6.1.1.4'
S S 0.1246 0.1234 'International Tables Vol C Tables 4.2.6.8 and 6.1.1.4'
P P 0.1023 0.0942 'International Tables Vol C Tables 4.2.6.8 and 6.1.1.4'
N N 0.0061 0.0033 'International Tables Vol C Tables 4.2.6.8 and 6.1.1.4'
O O 0.0106 0.0060 'International Tables Vol C Tables 4.2.6.8 and 6.1.1.4'

loop_
_geom_angle_atom_site_label_1
_geom_angle_atom_site_label_2
_geom_angle_atom_site_label_3
_geom_angle
_geom_angle_site_symmetry_1
_geom_angle_site_symmetry_3
_geom_angle_publ_flag
N1 Fe1 N2 119.3(2) . . ?
N1 Fe1 S1 111.34(16) . 2_765 ?
N2 Fe1 S1 103.34(14) . 2_765 ?
N1 Fe1 S1 108.37(17) . . ?
N2 Fe1 S1 110.13(15) . . ?
S1 Fe1 S1 103.15(5) 2_765 . ?
N1 Fe1 Fe1 123.10(15) . 2_765 ?
N2 Fe1 Fe1 117.56(15) . 2_765 ?
S1 Fe1 Fe1 51.79(4) 2_765 2_765 ?
S1 Fe1 Fe1 51.37(4) . 2_765 ?
N5 Fe2 N4 121.9(2) . . ?
N5 Fe2 S2 106.90(17) . . ?
N4 Fe2 S2 106.06(17) . . ?
N5 Fe2 S2 103.64(19) . 2_556 ?
N4 Fe2 S2 113.60(19) . 2_556 ?
S2 Fe2 S2 103.11(5) . 2_556 ?
N5 Fe2 Fe2 115.05(18) . 2_556 ?
N4 Fe2 Fe2 122.99(18) . 2_556 ?
S2 Fe2 Fe2 51.58(5) . 2_556 ?
S2 Fe2 Fe2 51.53(4) 2_556 2_556 ?
C1 S1 Fe1 111.64(16) . 2_765 ?
C1 S1 Fe1 108.59(16) . . ?
Fe1 S1 Fe1 76.85(5) 2_765 . ?
C9 S2 Fe2 110.03(18) . . ?
C9 S2 Fe2 113.7(2) . 2_556 ?
Fe2 S2 Fe2 76.89(5) . 2_556 ?
C17 P1 C29 108.6(2) . . ?
C17 P1 C23 109.2(2) . . ?
C29 P1 C23 110.1(2) . . ?
C17 P1 C35 111.6(2) . . ?
C29 P1 C35 107.9(2) . . ?
C23 P1 C35 109.5(2) . . ?
C41 O5 C44 107.7(7) . . ?
O1 N1 Fe1 170.8(4) . . ?
O2 N2 Fe1 172.0(4) . . ?
C2 N3 C3 114.7(4) . . ?
C2 N3 C4 116.3(4) . . ?
C3 N3 C4 109.4(4) . . ?
O3 N4 Fe2 173.4(5) . . ?
O4 N5 Fe2 174.0(5) . . ?
C10 N6 C11 115.6(5) . . ?
C10 N6 C12A 121.5(7) . . ?
C11 N6 C12A 114.2(7) . . ?
C10 N6 C12 110.8(9) . . ?
C11 N6 C12 103.6(9) . . ?
C12A N6 C12 27.5(8) . . ?
C8 C1 C2 119.7(4) . . ?
C8 C1 S1 121.8(4) . . ?
C2 C1 S1 118.4(4) . . ?
C5 C2 N3 122.2(4) . . ?
C5 C2 C1 117.5(5) . . ?
N3 C2 C1 120.3(4) . . ?
N3 C3 H3A 109.5 . . ?
N3 C3 H3B 109.5 . . ?
H3A C3 H3B 109.5 . . ?
N3 C3 H3C 109.5 . . ?
H3A C3 H3C 109.5 . . ?
H3B C3 H3C 109.5 . . ?
N3 C4 H4A 109.5 . . ?
N3 C4 H4B 109.5 . . ?
H4A C4 H4B 109.5 . . ?
N3 C4 H4C 109.5 . . ?
H4A C4 H4C 109.5 . . ?
H4B C4 H4C 109.5 . . ?
C6 C5 C2 121.6(5) . . ?
C6 C5 H5 119.2 . . ?
C2 C5 H5 119.2 . . ?
C7 C6 C5 120.4(5) . . ?
C7 C6 H6 119.8 . . ?
C5 C6 H6 119.8 . . ?
C6 C7 C8 119.8(5) . . ?
C6 C7 H7 120.1 . . ?
C8 C7 H7 120.1 . . ?
C7 C8 C1 120.9(5) . . ?
C7 C8 H8 119.5 . . ?
C1 C8 H8 119.5 . . ?
C16 C9 C10 120.2(5) . . ?
C16 C9 S2 121.6(5) . . ?
C10 C9 S2 117.8(4) . . ?
C9 C10 C13 119.0(6) . . ?
C9 C10 N6 120.0(5) . . ?
C13 C10 N6 121.0(6) . . ?
N6 C11 H11A 109.5 . . ?
N6 C11 H11B 109.5 . . ?
H11A C11 H11B 109.5 . . ?
N6 C11 H11C 109.5 . . ?
H11A C11 H11C 109.5 . . ?
H11B C11 H11C 109.5 . . ?
N6 C12 H12A 109.5 . . ?
N6 C12 H12B 109.5 . . ?
H12A C12 H12B 109.5 . . ?
N6 C12 H12C 109.5 . . ?
H12A C12 H12C 109.5 . . ?
H12B C12 H12C 109.5 . . ?
N6 C12A H12D 109.5 . . ?
N6 C12A H12E 109.5 . . ?
H12D C12A H12E 109.5 . . ?
N6 C12A H12F 109.5 . . ?
H12D C12A H12F 109.5 . . ?
H12E C12A H12F 109.5 . . ?
C14 C13 C10 120.0(7) . . ?
C14 C13 H13 120.0 . . ?
C10 C13 H13 120.0 . . ?
C13 C14 C15 122.5(6) . . ?
C13 C14 H14 118.8 . . ?
C15 C14 H14 118.8 . . ?
C14 C15 C16 118.4(6) . . ?
C14 C15 H15 120.8 . . ?
C16 C15 H15 120.8 . . ?
C9 C16 C15 119.7(6) . . ?
C9 C16 H16 120.1 . . ?
C15 C16 H16 120.1 . . ?
C18 C17 C22 119.6(5) . . ?
C18 C17 P1 120.6(4) . . ?
C22 C17 P1 119.5(4) . . ?
C19 C18 C17 119.3(5) . . ?
C19 C18 H18 120.3 . . ?
C17 C18 H18 120.3 . . ?
C20 C19 C18 120.9(5) . . ?
C20 C19 H19 119.5 . . ?
C18 C19 H19 119.5 . . ?
C19 C20 C21 120.1(5) . . ?
C19 C20 H20 120.0 . . ?
C21 C20 H20 120.0 . . ?
C20 C21 C22 120.3(5) . . ?
C20 C21 H21 119.8 . . ?
C22 C21 H21 119.8 . . ?
C21 C22 C17 119.8(5) . . ?
C21 C22 H22 120.1 . . ?
C17 C22 H22 120.1 . . ?
C24 C23 C28 120.6(5) . . ?
C24 C23 P1 120.0(4) . . ?
C28 C23 P1 119.3(4) . . ?
C23 C24 C25 119.7(5) . . ?
C23 C24 H24 120.2 . . ?
C25 C24 H24 120.2 . . ?
C26 C25 C24 119.5(6) . . ?
C26 C25 H25 120.2 . . ?
C24 C25 H25 120.2 . . ?
C27 C26 C25 120.9(6) . . ?
C27 C26 H26 119.5 . . ?
C25 C26 H26 119.5 . . ?
C26 C27 C28 121.1(6) . . ?
C26 C27 H27 119.5 . . ?
C28 C27 H27 119.5 . . ?
C27 C28 C23 118.2(6) . . ?
C27 C28 H28 120.9 . . ?
C23 C28 H28 120.9 . . ?
C34 C29 C30 119.9(5) . . ?
C34 C29 P1 119.0(4) . . ?
C30 C29 P1 121.0(4) . . ?
C31 C30 C29 119.5(6) . . ?
C31 C30 H30 120.2 . . ?
C29 C30 H30 120.2 . . ?
C32 C31 C30 120.4(6) . . ?
C32 C31 H31 119.8 . . ?
C30 C31 H31 119.8 . . ?
C33 C32 C31 120.1(6) . . ?
C33 C32 H32 119.9 . . ?
C31 C32 H32 119.9 . . ?
C32 C33 C34 120.6(6) . . ?
C32 C33 H33 119.7 . . ?
C34 C33 H33 119.7 . . ?
C29 C34 C33 119.4(5) . . ?
C29 C34 H34 120.3 . . ?
C33 C34 H34 120.3 . . ?
C40 C35 C36 119.8(5) . . ?
C40 C35 P1 121.1(4) . . ?
C36 C35 P1 119.2(4) . . ?
C37 C36 C35 119.1(6) . . ?
C37 C36 H36 120.4 . . ?
C35 C36 H36 120.4 . . ?
C38 C37 C36 120.9(6) . . ?
C38 C37 H37 119.6 . . ?
C36 C37 H37 119.6 . . ?
C37 C38 C39 120.3(6) . . ?
C37 C38 H38 119.9 . . ?
C39 C38 H38 119.9 . . ?
C40 C39 C38 120.0(6) . . ?
C40 C39 H39 120.0 . . ?
C38 C39 H39 120.0 . . ?
C35 C40 C39 119.9(6) . . ?
C35 C40 H40 120.0 . . ?
C39 C40 H40 120.0 . . ?
O5 C41 C42 107.0(9) . . ?
O5 C41 H41A 110.3 . . ?
C42 C41 H41A 110.3 . . ?
O5 C41 H41B 110.3 . . ?
C42 C41 H41B 110.3 . . ?
H41A C41 H41B 108.6 . . ?
C43 C42 C41 108.5(11) . . ?
C43 C42 H42A 110.0 . . ?
C41 C42 H42A 110.0 . . ?
C43 C42 H42B 110.0 . . ?
C41 C42 H42B 110.0 . . ?
H42A C42 H42B 108.4 . . ?
C42 C43 C44 107.0(11) . . ?
C42 C43 H43A 110.3 . . ?
C44 C43 H43A 110.3 . . ?
C42 C43 H43B 110.3 . . ?
C44 C43 H43B 110.3 . . ?
H43A C43 H43B 108.6 . . ?
O5 C44 C43 108.4(8) . . ?
O5 C44 H44A 110.0 . . ?
C43 C44 H44A 110.0 . . ?
O5 C44 H44B 110.0 . . ?
C43 C44 H44B 110.0 . . ?
H44A C44 H44B 108.4 . . ?

loop_
_geom_bond_atom_site_label_1
_geom_bond_atom_site_label_2
_geom_bond_distance
_geom_bond_site_symmetry_2
_geom_bond_publ_flag
Fe1 N1 1.667(5) . ?
Fe1 N2 1.669(4) . ?
Fe1 S1 2.3047(14) 2_765 ?
Fe1 S1 2.3183(14) . ?
Fe1 Fe1 2.8731(14) 2_765 ?
Fe2 N5 1.651(5) . ?
Fe2 N4 1.657(5) . ?
Fe2 S2 2.2974(16) . ?
Fe2 S2 2.2990(18) 2_556 ?
Fe2 Fe2 2.8578(16) 2_556 ?
S1 C1 1.793(5) . ?
S1 Fe1 2.3047(14) 2_765 ?
S2 C9 1.783(5) . ?
S2 Fe2 2.2990(18) 2_556 ?
P1 C17 1.795(5) . ?
P1 C29 1.801(5) . ?
P1 C23 1.802(5) . ?
P1 C35 1.804(5) . ?
O1 N1 1.182(6) . ?
O2 N2 1.180(5) . ?
O3 N4 1.194(6) . ?
O4 N5 1.192(6) . ?
O5 C41 1.395(10) . ?
O5 C44 1.407(10) . ?
N3 C2 1.418(6) . ?
N3 C3 1.458(6) . ?
N3 C4 1.460(6) . ?
N6 C10 1.421(8) . ?
N6 C11 1.447(7) . ?
N6 C12A 1.448(14) . ?
N6 C12 1.537(19) . ?
C1 C8 1.391(7) . ?
C1 C2 1.420(7) . ?
C2 C5 1.399(7) . ?
C3 H3A 0.9600 . ?
C3 H3B 0.9600 . ?
C3 H3C 0.9600 . ?
C4 H4A 0.9600 . ?
C4 H4B 0.9600 . ?
C4 H4C 0.9600 . ?
C5 C6 1.385(8) . ?
C5 H5 0.9300 . ?
C6 C7 1.367(8) . ?
C6 H6 0.9300 . ?
C7 C8 1.388(7) . ?
C7 H7 0.9300 . ?
C8 H8 0.9300 . ?
C9 C16 1.392(8) . ?
C9 C10 1.398(8) . ?
C10 C13 1.396(8) . ?
C11 H11A 0.9600 . ?
C11 H11B 0.9600 . ?
C11 H11C 0.9600 . ?
C12 H12A 0.9600 . ?
C12 H12B 0.9600 . ?
C12 H12C 0.9600 . ?
C12A H12D 0.9600 . ?
C12A H12E 0.9600 . ?
C12A H12F 0.9600 . ?
C13 C14 1.355(9) . ?
C13 H13 0.9300 . ?
C14 C15 1.375(10) . ?
C14 H14 0.9300 . ?
C15 C16 1.408(8) . ?
C15 H15 0.9300 . ?
C16 H16 0.9300 . ?
C17 C18 1.391(7) . ?
C17 C22 1.401(7) . ?
C18 C19 1.387(8) . ?
C18 H18 0.9300 . ?
C19 C20 1.373(8) . ?
C19 H19 0.9300 . ?
C20 C21 1.377(8) . ?
C20 H20 0.9300 . ?
C21 C22 1.383(7) . ?
C21 H21 0.9300 . ?
C22 H22 0.9300 . ?
C23 C24 1.383(7) . ?
C23 C28 1.394(7) . ?
C24 C25 1.387(7) . ?
C24 H24 0.9300 . ?
C25 C26 1.374(9) . ?
C25 H25 0.9300 . ?
C26 C27 1.353(9) . ?
C26 H26 0.9300 . ?
C27 C28 1.390(8) . ?
C27 H27 0.9300 . ?
C28 H28 0.9300 . ?
C29 C34 1.377(7) . ?
C29 C30 1.386(7) . ?
C30 C31 1.379(8) . ?
C30 H30 0.9300 . ?
C31 C32 1.368(9) . ?
C31 H31 0.9300 . ?
C32 C33 1.358(9) . ?
C32 H32 0.9300 . ?
C33 C34 1.384(8) . ?
C33 H33 0.9300 . ?
C34 H34 0.9300 . ?
C35 C40 1.376(8) . ?
C35 C36 1.395(8) . ?
C36 C37 1.385(8) . ?
C36 H36 0.9300 . ?
C37 C38 1.351(9) . ?
C37 H37 0.9300 . ?
C38 C39 1.380(10) . ?
C38 H38 0.9300 . ?
C39 C40 1.381(9) . ?
C39 H39 0.9300 . ?
C40 H40 0.9300 . ?
C41 C42 1.455(14) . ?
C41 H41A 0.9700 . ?
C41 H41B 0.9700 . ?
C42 C43 1.374(14) . ?
C42 H42A 0.9700 . ?
C42 H42B 0.9700 . ?
C43 C44 1.446(12) . ?
C43 H43A 0.9700 . ?
C43 H43B 0.9700 . ?
C44 H44A 0.9700 . ?
C44 H44B 0.9700 . ?
